data_4304282
loop_
_publ_author_name
'Shane G. Telfer'
'Nyree D. Parker'
'Reiko Kuroda'
'Takunori Harada'
'Julie Lefebvre'
'Daniel B. Leznoff'

_publ_section_title
;
Helicates, Boxes, and Polymers from Simple Pyridine-Alcohol Ligands: the
Impact of the Identity of the Transition Metal Ion
;
_journal_name_full 'Inorganic Chemistry'
_journal_page_first 209
_journal_page_last 218
_journal_paper_doi 10.1021/ic701757e
_journal_volume 47
_journal_year 2008
_chemical_formula_sum 'C16 H24 Cl2 Cu N2 O3'
_chemical_formula_weight 426.81
_chemical_name_systematic
;
 ?
;
_space_group_IT_number 4
_symmetry_cell_setting monoclinic
_symmetry_space_group_name_Hall 'P 2yb'
_symmetry_space_group_name_H-M 'P 1 21 1'
_atom_sites_solution_hydrogens geom
_atom_sites_solution_primary direct
_atom_sites_solution_secondary difmap
_audit_creation_method SHELXL-97
_cell_angle_alpha 90.00
_cell_angle_beta 97.6750(10)
_cell_angle_gamma 90.00
_cell_formula_units_Z 2
_cell_length_a 9.1495(8)
_cell_length_b 8.6211(7)
_cell_length_c 12.9070(11)
_cell_measurement_reflns_used 6093
_cell_measurement_temperature 153(2)
_cell_measurement_theta_max 27.87
_cell_measurement_theta_min 1.59
_cell_volume 1008.97(15)
_computing_structure_refinement 'SHELXL-97 (Sheldrick, 1997)'
_diffrn_ambient_temperature 153(2)
_diffrn_measured_fraction_theta_full 0.933
_diffrn_measured_fraction_theta_max 0.933
_diffrn_measurement_device_type 'Bruker APEX'
_diffrn_measurement_method 'omega scans'
_diffrn_radiation_monochromator graphite
_diffrn_radiation_source 'fine-focus sealed tube'
_diffrn_radiation_type MoK\a
_diffrn_radiation_wavelength 0.71073
_diffrn_reflns_av_R_equivalents 0.0227
_diffrn_reflns_av_sigmaI/netI 0.0473
_diffrn_reflns_limit_h_max 11
_diffrn_reflns_limit_h_min -12
_diffrn_reflns_limit_k_max 11
_diffrn_reflns_limit_k_min -8
_diffrn_reflns_limit_l_max 14
_diffrn_reflns_limit_l_min -16
_diffrn_reflns_number 6093
_diffrn_reflns_theta_full 27.87
_diffrn_reflns_theta_max 27.87
_diffrn_reflns_theta_min 1.59
_exptl_absorpt_coefficient_mu 1.362
_exptl_absorpt_correction_T_max 1
_exptl_absorpt_correction_T_min 0.887348
_exptl_absorpt_correction_type empirical
_exptl_crystal_colour blue-green
_exptl_crystal_density_diffrn 1.405
_exptl_crystal_density_method 'not measured'
_exptl_crystal_description plate
_exptl_crystal_F_000 442
_exptl_crystal_size_max 0.4
_exptl_crystal_size_mid 0.4
_exptl_crystal_size_min 0.03
_refine_diff_density_max 0.503
_refine_diff_density_min -0.206
_refine_diff_density_rms 0.059
_refine_ls_abs_structure_details 'Flack H D (1983), Acta Cryst. A39, 876-881'
_refine_ls_abs_structure_Flack 0.015(9)
_refine_ls_extinction_method none
_refine_ls_goodness_of_fit_ref 0.986
_refine_ls_hydrogen_treatment mixed
_refine_ls_matrix_type full
_refine_ls_number_parameters 237
_refine_ls_number_reflns 3286
_refine_ls_number_restraints 1
_refine_ls_restrained_S_all 0.986
_refine_ls_R_factor_all 0.0296
_refine_ls_R_factor_gt 0.0260
_refine_ls_shift/su_max 0.000
_refine_ls_shift/su_mean 0.000
_refine_ls_structure_factor_coef Fsqd
_refine_ls_weighting_details 'calc w=1/[\s^2^(Fo^2^)+(0.0214P)^2^+0.0000P] where P=(Fo^2^+2Fc^2^)/3'
_refine_ls_weighting_scheme calc
_refine_ls_wR_factor_gt 0.0544
_refine_ls_wR_factor_ref 0.0551
_reflns_number_gt 3026
_reflns_number_total 3286
_reflns_threshold_expression >2sigma(I)
_cod_data_source_file ic701757e-file012_4.cif
_cod_data_source_block '[Cu(2)2Cl]Cl.H2O'
_cod_database_code 4304282

loop_
_symmetry_equiv_pos_as_xyz
'x, y, z'
'-x, y+1/2, -z'

loop_
_atom_site_label
_atom_site_type_symbol
_atom_site_fract_x
_atom_site_fract_y
_atom_site_fract_z
_atom_site_U_iso_or_equiv
_atom_site_adp_type
_atom_site_occupancy
_atom_site_symmetry_multiplicity
_atom_site_calc_flag
_atom_site_refinement_flags
_atom_site_disorder_assembly
_atom_site_disorder_group
Cu1 Cu 0.25587(3) 0.25479(3) 0.22326(2) 0.01431(8) Uani 1 1 d . . .
N1 N 0.0396(2) 0.2480(3) 0.17036(15) 0.0150(4) Uani 1 1 d . . .
Cl1 Cl 0.33533(8) 0.16479(9) 0.07666(6) 0.02611(17) Uani 1 1 d . . .
C2 C -0.0324(3) 0.3383(3) 0.0950(2) 0.0204(6) Uani 1 1 d . . .
C3 C -0.1835(3) 0.3241(4) 0.0665(2) 0.0258(7) Uani 1 1 d . . .
H3 H -0.2326 0.3891 0.0158 0.031 Uiso 1 1 calc R . .
C4 C -0.2604(3) 0.2127(3) 0.1141(2) 0.0282(7) Uani 1 1 d . . .
H4 H -0.3615 0.2013 0.0950 0.034 Uiso 1 1 calc R . .
C5 C -0.1865(3) 0.1189(3) 0.1897(2) 0.0215(6) Uani 1 1 d . . .
H5 H -0.2364 0.0422 0.2216 0.026 Uiso 1 1 calc R . .
C6 C -0.0364(3) 0.1406(3) 0.2174(2) 0.0163(6) Uani 1 1 d . . .
C7 C 0.0505(3) 0.0392(3) 0.2982(2) 0.0175(6) Uani 1 1 d . . .
H7 H -0.0092 0.0164 0.3540 0.021 Uiso 1 1 calc R . .
C8 C 0.0939(3) -0.1115(3) 0.2501(2) 0.0246(7) Uani 1 1 d . . .
H8A H 0.1535 -0.0895 0.1961 0.037 Uiso 1 1 calc R . .
H8B H 0.0067 -0.1662 0.2207 0.037 Uiso 1 1 calc R . .
H8C H 0.1490 -0.1743 0.3030 0.037 Uiso 1 1 calc R . .
O9 O 0.1827(2) 0.1184(2) 0.34155(16) 0.0169(4) Uani 1 1 d . . .
C10 C 0.0533(3) 0.4558(4) 0.0426(3) 0.0314(8) Uani 1 1 d . . .
H10A H 0.1000 0.5270 0.0939 0.047 Uiso 1 1 calc R . .
H10B H -0.0122 0.5116 -0.0085 0.047 Uiso 1 1 calc R . .
H10C H 0.1271 0.4041 0.0090 0.047 Uiso 1 1 calc R . .
N12 N 0.4531(2) 0.2745(3) 0.31211(16) 0.0158(4) Uani 1 1 d . . .
C13 C 0.5397(3) 0.1548(3) 0.3515(2) 0.0191(6) Uani 1 1 d . . .
C14 C 0.6670(3) 0.1830(4) 0.4197(3) 0.0249(7) Uani 1 1 d . . .
H14 H 0.7246 0.1005 0.4479 0.030 Uiso 1 1 calc R . .
C15 C 0.7083(3) 0.3333(4) 0.4460(3) 0.0280(7) Uani 1 1 d . . .
H15 H 0.7946 0.3526 0.4909 0.034 Uiso 1 1 calc R . .
C16 C 0.6214(3) 0.4544(4) 0.4053(2) 0.0259(7) Uani 1 1 d . . .
H16 H 0.6478 0.5564 0.4222 0.031 Uiso 1 1 calc R . .
C17 C 0.4937(3) 0.4217(3) 0.3387(2) 0.0181(6) Uani 1 1 d . . .
C18 C 0.3970(3) 0.5494(3) 0.2871(2) 0.0213(6) Uani 1 1 d . . .
H18 H 0.3927 0.6345 0.3369 0.026 Uiso 1 1 calc R . .
C19 C 0.4572(3) 0.6103(4) 0.1905(3) 0.0318(8) Uani 1 1 d . . .
H19A H 0.4561 0.5287 0.1398 0.048 Uiso 1 1 calc R . .
H19B H 0.5566 0.6458 0.2097 0.048 Uiso 1 1 calc R . .
H19C H 0.3970 0.6947 0.1612 0.048 Uiso 1 1 calc R . .
O20 O 0.2521(2) 0.4925(2) 0.25541(16) 0.0194(4) Uani 1 1 d . . .
C21 C 0.4952(3) -0.0066(3) 0.3192(2) 0.0228(6) Uani 1 1 d . . .
H21A H 0.4157 -0.0394 0.3556 0.034 Uiso 1 1 calc R . .
H21B H 0.5778 -0.0751 0.3359 0.034 Uiso 1 1 calc R . .
H21C H 0.4637 -0.0091 0.2452 0.034 Uiso 1 1 calc R . .
Cl98 Cl 0.85709(7) 0.78633(7) 0.45943(5) 0.02125(16) Uani 1 1 d . . .
O99 O 0.0548(3) 0.5350(3) 0.3740(2) 0.0417(7) Uani 1 1 d . . .
H9 H 0.160(4) 0.163(5) 0.388(3) 0.048(13) Uiso 1 1 d . . .
H20 H 0.201(3) 0.514(4) 0.298(3) 0.032(10) Uiso 1 1 d . . .
H99A H 0.056(4) 0.474(5) 0.422(3) 0.040(11) Uiso 1 1 d . . .
H99B H 0.014(5) 0.587(5) 0.390(4) 0.054(16) Uiso 1 1 d . . .

loop_
_atom_site_aniso_label
_atom_site_aniso_U_11
_atom_site_aniso_U_22
_atom_site_aniso_U_33
_atom_site_aniso_U_23
_atom_site_aniso_U_13
_atom_site_aniso_U_12
Cu1 0.01233(15) 0.01354(15) 0.01697(15) -0.00044(14) 0.00158(11) -0.00151(15)
N1 0.0127(10) 0.0142(10) 0.0187(10) 0.0012(11) 0.0038(8) 0.0006(11)
Cl1 0.0173(4) 0.0386(4) 0.0233(4) -0.0117(3) 0.0057(3) -0.0051(3)
C2 0.0216(15) 0.0206(15) 0.0185(15) 0.0019(11) 0.0012(12) 0.0039(12)
C3 0.0194(16) 0.0293(17) 0.0268(18) 0.0019(13) -0.0037(13) 0.0067(13)
C4 0.0145(14) 0.040(2) 0.0295(17) -0.0037(13) 0.0013(12) 0.0014(13)
C5 0.0142(14) 0.0253(16) 0.0264(16) -0.0020(12) 0.0078(12) -0.0035(12)
C6 0.0166(14) 0.0150(13) 0.0182(14) -0.0043(10) 0.0057(11) -0.0017(10)
C7 0.0180(14) 0.0171(14) 0.0185(15) 0.0011(11) 0.0057(12) -0.0046(11)
C8 0.0298(16) 0.0146(15) 0.0283(17) 0.0018(12) 0.0000(13) -0.0061(13)
O9 0.0160(10) 0.0184(10) 0.0163(10) 0.0001(8) 0.0024(8) -0.0011(8)
C10 0.0304(18) 0.0301(18) 0.0314(19) 0.0139(14) -0.0049(14) -0.0034(14)
N12 0.0135(10) 0.0162(12) 0.0182(11) 0.0008(10) 0.0036(8) -0.0004(10)
C13 0.0154(14) 0.0223(15) 0.0205(15) -0.0007(12) 0.0061(12) 0.0004(11)
C14 0.0197(16) 0.0319(17) 0.0230(17) -0.0009(13) 0.0026(13) 0.0028(14)
C15 0.0179(16) 0.0384(19) 0.0261(18) -0.0059(14) -0.0030(13) -0.0025(14)
C16 0.0194(16) 0.0276(16) 0.0298(18) -0.0086(13) -0.0003(13) -0.0083(13)
C17 0.0183(15) 0.0189(15) 0.0182(15) -0.0040(11) 0.0064(12) -0.0039(11)
C18 0.0210(15) 0.0158(14) 0.0262(16) -0.0056(11) -0.0005(12) -0.0060(12)
C19 0.0319(18) 0.0237(17) 0.041(2) 0.0055(14) 0.0088(15) -0.0069(14)
O20 0.0169(11) 0.0159(10) 0.0255(11) -0.0036(8) 0.0028(9) -0.0002(8)
C21 0.0191(15) 0.0166(14) 0.0326(17) 0.0012(12) 0.0034(13) 0.0029(12)
Cl98 0.0252(3) 0.0147(4) 0.0249(4) 0.0014(2) 0.0073(3) -0.0007(3)
O99 0.0510(17) 0.0326(15) 0.0482(18) 0.0183(14) 0.0307(14) 0.0206(13)

loop_
_atom_type_symbol
_atom_type_description
_atom_type_scat_dispersion_real
_atom_type_scat_dispersion_imag
_atom_type_scat_source
C C 0.0033 0.0016 'International Tables Vol C Tables 4.2.6.8 and 6.1.1.4'
H H 0.0000 0.0000 'International Tables Vol C Tables 4.2.6.8 and 6.1.1.4'
N N 0.0061 0.0033 'International Tables Vol C Tables 4.2.6.8 and 6.1.1.4'
O O 0.0106 0.0060 'International Tables Vol C Tables 4.2.6.8 and 6.1.1.4'
Cl Cl 0.1484 0.1585 'International Tables Vol C Tables 4.2.6.8 and 6.1.1.4'
Cu Cu 0.3201 1.2651 'International Tables Vol C Tables 4.2.6.8 and 6.1.1.4'

loop_
_geom_angle_atom_site_label_1
_geom_angle_atom_site_label_2
_geom_angle_atom_site_label_3
_geom_angle
_geom_angle_site_symmetry_1
_geom_angle_site_symmetry_3
_geom_angle_publ_flag
N1 Cu1 N12 164.86(8) . . ?
N1 Cu1 O20 93.11(9) . . ?
N12 Cu1 O20 80.88(9) . . ?
N1 Cu1 O9 80.56(8) . . ?
N12 Cu1 O9 88.94(8) . . ?
O20 Cu1 O9 112.82(8) . . ?
N1 Cu1 Cl1 96.80(6) . . ?
N12 Cu1 Cl1 98.19(6) . . ?
O20 Cu1 Cl1 121.30(6) . . ?
O9 Cu1 Cl1 125.87(6) . . ?
C2 N1 C6 119.3(2) . . ?
C2 N1 Cu1 126.46(18) . . ?
C6 N1 Cu1 114.23(18) . . ?
N1 C2 C3 121.0(3) . . ?
N1 C2 C10 118.8(2) . . ?
C3 C2 C10 120.2(3) . . ?
C4 C3 C2 119.4(3) . . ?
C5 C4 C3 119.5(3) . . ?
C4 C5 C6 118.8(3) . . ?
N1 C6 C5 121.9(3) . . ?
N1 C6 C7 117.1(2) . . ?
C5 C6 C7 121.0(2) . . ?
O9 C7 C6 109.5(2) . . ?
O9 C7 C8 108.3(2) . . ?
C6 C7 C8 111.0(2) . . ?
C7 O9 Cu1 108.40(16) . . ?
C17 N12 C13 119.4(2) . . ?
C17 N12 Cu1 114.77(18) . . ?
C13 N12 Cu1 125.69(19) . . ?
N12 C13 C14 120.3(3) . . ?
N12 C13 C21 118.7(2) . . ?
C14 C13 C21 121.0(3) . . ?
C15 C14 C13 120.1(3) . . ?
C16 C15 C14 119.6(3) . . ?
C15 C16 C17 118.7(3) . . ?
N12 C17 C16 122.0(3) . . ?
N12 C17 C18 116.5(2) . . ?
C16 C17 C18 121.4(3) . . ?
O20 C18 C17 110.1(2) . . ?
O20 C18 C19 108.0(2) . . ?
C17 C18 C19 110.9(2) . . ?
C18 O20 Cu1 110.85(16) . . ?

loop_
_geom_bond_atom_site_label_1
_geom_bond_atom_site_label_2
_geom_bond_distance
_geom_bond_site_symmetry_2
_geom_bond_publ_flag
Cu1 N1 2.0059(19) . ?
Cu1 N12 2.012(2) . ?
Cu1 O20 2.092(2) . ?
Cu1 O9 2.1059(19) . ?
Cu1 Cl1 2.2534(7) . ?
N1 C2 1.347(3) . ?
N1 C6 1.350(3) . ?
C2 C3 1.387(4) . ?
C2 C10 1.497(4) . ?
C3 C4 1.383(4) . ?
C4 C5 1.374(4) . ?
C5 C6 1.386(4) . ?
C6 C7 1.503(4) . ?
C7 O9 1.436(3) . ?
C7 C8 1.516(4) . ?
N12 C17 1.353(3) . ?
N12 C13 1.358(4) . ?
C13 C14 1.385(4) . ?
C13 C21 1.493(4) . ?
C14 C15 1.380(4) . ?
C15 C16 1.374(4) . ?
C16 C17 1.384(4) . ?
C17 C18 1.511(4) . ?
C18 O20 1.422(3) . ?
C18 C19 1.522(4) . ?
